data_2202283
loop_
_publ_author_name
'Li, Xiao-Fang'
'Feng, Ya-Qing'
'Gao, Bo'
'Li, Nan'

_publ_section_title 3,10-Bis(2,6-dichlorophenyl)-4,11-diphenyl-1,8-dioxa-2,9-diazadispiro[4.1.4.2]trideca-2,9-dien-6-one
_journal_issue 11
_journal_name_full 'Acta Crystallographica Section E'
_journal_page_first o1640
_journal_page_last o1641
_journal_paper_doi 10.1107/S1600536803020907
_journal_volume 59
_journal_year 2003
_chemical_formula_iupac 'C33 H22 Cl4 N2 O3'
_chemical_formula_moiety 'C33 H22 Cl4 N2 O3'
_chemical_formula_sum 'C33 H22 Cl4 N2 O3'
_chemical_formula_weight 636.33
_chemical_melting_point .527E-305
_chemical_name_systematic
;
3,10-Bis(2,6-dichlorophenyl)-4,11-diphenyl-1,8-dioxa-2,9-
diazadispiro[4.1.4.2]trideca-2,9-dien-6-one
;
_space_group_IT_number 14
_symmetry_cell_setting monoclinic
_symmetry_space_group_name_Hall '-P 2yn'
_symmetry_space_group_name_H-M 'P 1 21/n 1'
_cell_angle_alpha 90.00
_cell_angle_beta 114.954(4)
_cell_angle_gamma 90.00
_cell_formula_units_Z 4
_cell_length_a 14.464(3)
_cell_length_b 13.377(3)
_cell_length_c 17.080(4)
_cell_measurement_reflns_used 950
_cell_measurement_temperature 293(2)
_cell_measurement_theta_max 25.14
_cell_measurement_theta_min 2.86
_cell_volume 2996.2(12)
_computing_cell_refinement SMART
_computing_data_collection 'SMART (Bruker, 1997)'
_computing_data_reduction 'SAINT (Bruker, 1997)'
_computing_molecular_graphics 'SHELXTL (Bruker, 1997)'
_computing_publication_material SHELXTL
_computing_structure_refinement 'SHELXL-97 (Sheldrick, 1997)'
_computing_structure_solution 'SHELXS-97 (Sheldrick, 1997)'
_diffrn_ambient_temperature 293(2)
_diffrn_measured_fraction_theta_full 0.996
_diffrn_measured_fraction_theta_max 0.996
_diffrn_measurement_device_type 'Bruker SMART CCD area-detector'
_diffrn_measurement_method '\f and \w'
_diffrn_radiation_monochromator graphite
_diffrn_radiation_source 'fine-focus sealed tube'
_diffrn_radiation_type MoK\a
_diffrn_radiation_wavelength 0.71073
_diffrn_reflns_av_R_equivalents 0.0372
_diffrn_reflns_av_sigmaI/netI 0.0352
_diffrn_reflns_limit_h_max 18
_diffrn_reflns_limit_h_min -18
_diffrn_reflns_limit_k_max 16
_diffrn_reflns_limit_k_min -16
_diffrn_reflns_limit_l_max 21
_diffrn_reflns_limit_l_min -21
_diffrn_reflns_number 24667
_diffrn_reflns_theta_full 26.42
_diffrn_reflns_theta_max 26.42
_diffrn_reflns_theta_min 2.17
_diffrn_standards_decay_% 0
_diffrn_standards_interval_count 0
_diffrn_standards_interval_time 0
_diffrn_standards_number 0
_exptl_absorpt_coefficient_mu 0.433
_exptl_absorpt_correction_T_max 0.917
_exptl_absorpt_correction_T_min 0.799
_exptl_absorpt_correction_type multi-scan
_exptl_absorpt_process_details '(SADABS; Bruker, 1997)'
_exptl_crystal_colour colorless
_exptl_crystal_density_diffrn 1.411
_exptl_crystal_density_method 'not measured'
_exptl_crystal_description block
_exptl_crystal_F_000 1304
_exptl_crystal_size_max 0.28
_exptl_crystal_size_mid 0.22
_exptl_crystal_size_min 0.20
_refine_diff_density_max 0.557
_refine_diff_density_min -0.244
_refine_ls_extinction_method none
_refine_ls_goodness_of_fit_ref 1.013
_refine_ls_hydrogen_treatment constr
_refine_ls_matrix_type full
_refine_ls_number_parameters 379
_refine_ls_number_reflns 6135
_refine_ls_number_restraints 6
_refine_ls_restrained_S_all 1.023
_refine_ls_R_factor_all 0.0863
_refine_ls_R_factor_gt 0.0479
_refine_ls_shift/su_max 0.000
_refine_ls_shift/su_mean 0.000
_refine_ls_structure_factor_coef Fsqd
_refine_ls_weighting_details 'calc w=  1/[\s^2^(Fo^2^)+(0.084P)^2^] where P = (Fo^2^+2Fc^2^)/3'
_refine_ls_weighting_scheme calc
_refine_ls_wR_factor_ref 0.1077
_reflns_number_gt 3963
_reflns_number_total 6135
_reflns_threshold_expression I>2\s(I)
_cod_data_source_file ac6064.cif
_cod_data_source_block I
_cod_depositor_comments
;
The following automatic conversions were performed:
'_symmetry_cell_setting' value 'Monoclinic' changed to 'monoclinic'
according to '/home/saulius/struct/CIF-dictionaries/cif_core.dic'
dictionary named 'cif_core.dic' version 2.4.1 from 2010-06-29.

Automatic conversion script
Id: cif_fix_enum 1527 2010-12-29 10:47:43Z saulius 

The following automatic conversions were performed:

'_symmetry_cell_setting' value 'Monoclinic' changed to 'monoclinic'
according to /home/saulius/struct/CIF-dictionaries/cif_core.dic
dictionary named 'cif_core.dic' version 2.4.1 from 2010-06-29.

Automatic conversion script
Id: cif_fix_values 1715 2011-07-08 13:25:40Z adriana 
;
_cod_original_cell_volume 2996.2(13)
_cod_original_sg_symbol_H-M 'P 21/n'
_cod_database_code 2202283
_cod_database_fobs_code 2202283

loop_
_symmetry_equiv_pos_as_xyz
'x, y, z'
'-x+1/2, y+1/2, -z+1/2'
'-x, -y, -z'
'x-1/2, -y-1/2, z-1/2'

loop_
_atom_site_label
_atom_site_fract_x
_atom_site_fract_y
_atom_site_fract_z
_atom_site_U_iso_or_equiv
_atom_site_adp_type
_atom_site_calc_flag
_atom_site_refinement_flags
_atom_site_occupancy
_atom_site_disorder_assembly
_atom_site_disorder_group
_atom_site_type_symbol
Cl1 0.23019(6) 0.31869(6) 0.18548(5) 0.0615(2) Uani d . 1 . . Cl
Cl2 0.57597(6) 0.20161(6) 0.16029(6) 0.0754(3) Uani d . 1 . . Cl
Cl3 -0.00792(7) 0.76867(7) 0.04860(6) 0.0843(3) Uani d . 1 . . Cl
Cl4 0.02273(8) 0.84458(8) -0.25014(5) 0.0881(3) Uani d . 1 . . Cl
N1 0.45130(16) 0.41362(16) 0.14226(14) 0.0502(5) Uani d . 1 . . N
N2 0.03769(16) 0.64779(17) -0.13501(15) 0.0559(6) Uani d . 1 . . N
O1 0.2319(2) 0.53014(17) 0.09186(16) 0.0944(8) Uani d U 1 . . O
C1 0.2481(2) 0.53320(18) 0.02904(18) 0.0502(6) Uani d . 1 . . C
O2 0.42326(14) 0.48814(12) 0.07763(11) 0.0536(5) Uani d . 1 . . O
O3 0.11421(14) 0.57319(13) -0.10797(13) 0.0618(5) Uani d . 1 . . O
C2 0.32208(18) 0.46475(17) 0.01073(15) 0.0406(5) Uani d . 1 . . C
C3 0.3168(2) 0.50316(18) -0.07489(16) 0.0457(6) Uani d . 1 . . C
H3A 0.2654 0.4674 -0.1230 0.055 Uiso calc R 1 . . H
H3B 0.3822 0.4957 -0.0776 0.055 Uiso calc R 1 . . H
C4 0.2884(2) 0.61410(18) -0.07657(17) 0.0451(6) Uani d . 1 . . C
H4A 0.3472 0.6537 -0.0405 0.054 Uiso calc R 1 . . H
H4B 0.2607 0.6403 -0.1350 0.054 Uiso calc R 1 . . H
C5 0.20851(17) 0.61382(17) -0.04101(15) 0.0399(5) Uani d . 1 . . C
C6 0.30690(17) 0.35330(16) 0.02414(14) 0.0362(5) Uani d . 1 . . C
H6 0.2394 0.3430 0.0233 0.043 Uiso calc R 1 . . H
C7 0.38857(18) 0.34139(17) 0.11563(15) 0.0386(5) Uani d . 1 . . C
C8 0.40216(19) 0.25495(17) 0.17440(15) 0.0426(6) Uani d . 1 . . C
C9 0.3317(2) 0.23762(18) 0.20899(16) 0.0472(6) Uani d . 1 . . C
C10 0.3417(3) 0.1587(2) 0.26463(17) 0.0606(8) Uani d . 1 . . C
H10 0.2925 0.1479 0.2853 0.073 Uiso calc R 1 . . H
C11 0.4247(3) 0.0969(2) 0.28881(19) 0.0691(9) Uani d . 1 . . C
H11 0.4322 0.0444 0.3267 0.083 Uiso calc R 1 . . H
C12 0.4967(3) 0.1120(2) 0.25750(18) 0.0646(8) Uani d . 1 . . C
H12 0.5534 0.0703 0.2747 0.077 Uiso calc R 1 . . H
C13 0.4848(2) 0.18960(19) 0.20013(17) 0.0513(6) Uani d . 1 . . C
C14 0.32116(18) 0.28307(17) -0.03932(15) 0.0400(5) Uani d . 1 . . C
C15 0.4149(2) 0.2774(2) -0.04358(19) 0.0593(7) Uani d . 1 . . C
H15 0.4693 0.3156 -0.0061 0.071 Uiso calc R 1 . . H
C16 0.4280(3) 0.2163(3) -0.1023(2) 0.0808(10) Uani d . 1 . . C
H16 0.4913 0.2128 -0.1041 0.097 Uiso calc R 1 . . H
C17 0.3494(4) 0.1607(3) -0.1579(2) 0.0874(12) Uani d . 1 . . C
H17 0.3590 0.1191 -0.1974 0.105 Uiso calc R 1 . . H
C18 0.2563(3) 0.1654(2) -0.1561(2) 0.0810(11) Uani d . 1 . . C
H18 0.2024 0.1276 -0.1947 0.097 Uiso calc R 1 . . H
C19 0.2416(2) 0.2271(2) -0.09595(18) 0.0576(7) Uani d . 1 . . C
H19 0.1781 0.2301 -0.0945 0.069 Uiso calc R 1 . . H
C20 0.17402(17) 0.70944(16) -0.01220(15) 0.0392(5) Uani d . 1 . . C
H20 0.1634 0.6926 0.0392 0.047 Uiso calc R 1 . . H
C21 0.06993(18) 0.72293(18) -0.08555(16) 0.0426(6) Uani d . 1 . . C
C22 0.00438(18) 0.81248(18) -0.10080(16) 0.0449(6) Uani d . 1 . . C
C23 -0.0355(2) 0.8406(2) -0.04252(18) 0.0546(7) Uani d . 1 . . C
C24 -0.0983(2) 0.9229(3) -0.0562(2) 0.0715(9) Uani d . 1 . . C
H24 -0.1249 0.9393 -0.0168 0.086 Uiso calc R 1 . . H
C25 -0.1209(2) 0.9800(2) -0.1286(2) 0.0770(10) Uani d . 1 . . C
H25 -0.1627 1.0357 -0.1381 0.092 Uiso calc R 1 . . H
C26 -0.0828(2) 0.9560(2) -0.1870(2) 0.0714(9) Uani d . 1 . . C
H26 -0.0980 0.9955 -0.2357 0.086 Uiso calc R 1 . . H
C27 -0.0216(2) 0.8729(2) -0.17338(18) 0.0562(7) Uani d . 1 . . C
C28 0.24409(18) 0.79874(18) 0.01072(17) 0.0454(6) Uani d . 1 . . C
C29 0.2960(2) 0.8253(2) 0.0966(2) 0.0612(8) Uani d . 1 . . C
H29 0.2876 0.7872 0.1387 0.073 Uiso calc R 1 . . H
C30 0.3596(3) 0.9068(3) 0.1210(3) 0.0871(12) Uani d . 1 . . C
H30 0.3948 0.9230 0.1791 0.105 Uiso calc R 1 . . H
C31 0.3707(3) 0.9635(3) 0.0599(3) 0.0915(13) Uani d . 1 . . C
H31 0.4120 1.0199 0.0762 0.110 Uiso calc R 1 . . H
C32 0.3214(3) 0.9385(2) -0.0262(3) 0.0862(11) Uani d . 1 . . C
H32 0.3305 0.9769 -0.0677 0.103 Uiso calc R 1 . . H
C33 0.2576(2) 0.8549(2) -0.0506(2) 0.0676(8) Uani d . 1 . . C
H33 0.2243 0.8375 -0.1085 0.081 Uiso calc R 1 . . H

loop_
_atom_site_aniso_label
_atom_site_aniso_U_11
_atom_site_aniso_U_22
_atom_site_aniso_U_33
_atom_site_aniso_U_12
_atom_site_aniso_U_13
_atom_site_aniso_U_23
Cl1 0.0643(4) 0.0681(5) 0.0639(4) 0.0040(4) 0.0384(4) 0.0056(4)
Cl2 0.0602(5) 0.0776(5) 0.0885(6) 0.0218(4) 0.0316(4) 0.0107(4)
Cl3 0.0819(6) 0.1094(7) 0.0839(6) 0.0303(5) 0.0565(5) 0.0311(5)
Cl4 0.1099(7) 0.1027(7) 0.0564(5) 0.0318(6) 0.0395(5) 0.0178(4)
N1 0.0540(13) 0.0419(12) 0.0494(13) -0.0012(10) 0.0166(11) 0.0016(10)
N2 0.0441(12) 0.0483(13) 0.0651(15) 0.0044(11) 0.0131(11) -0.0094(12)
O1 0.157(2) 0.0762(15) 0.0968(17) 0.0591(15) 0.0988(17) 0.0367(13)
C1 0.0672(18) 0.0383(14) 0.0583(16) 0.0107(12) 0.0392(15) 0.0053(12)
O2 0.0563(11) 0.0402(10) 0.0559(11) -0.0075(8) 0.0155(9) 0.0046(8)
O3 0.0476(11) 0.0413(10) 0.0824(14) 0.0016(8) 0.0137(10) -0.0198(10)
C2 0.0439(14) 0.0365(13) 0.0431(14) 0.0048(11) 0.0201(12) 0.0014(11)
C3 0.0519(15) 0.0440(14) 0.0515(15) 0.0064(12) 0.0317(13) 0.0044(12)
C4 0.0534(15) 0.0394(13) 0.0483(15) 0.0013(12) 0.0270(13) 0.0056(11)
C5 0.0389(13) 0.0338(12) 0.0453(14) -0.0003(10) 0.0162(11) -0.0004(10)
C6 0.0358(12) 0.0341(12) 0.0415(13) 0.0026(10) 0.0189(11) 0.0012(10)
C7 0.0393(13) 0.0364(13) 0.0418(13) 0.0022(11) 0.0188(11) -0.0026(10)
C8 0.0504(15) 0.0361(13) 0.0360(13) -0.0017(11) 0.0130(11) -0.0033(10)
C9 0.0594(16) 0.0421(14) 0.0382(13) -0.0051(12) 0.0187(13) -0.0052(11)
C10 0.085(2) 0.0511(17) 0.0476(16) -0.0133(16) 0.0292(16) -0.0009(13)
C11 0.106(3) 0.0436(17) 0.0501(18) -0.0020(18) 0.0256(18) 0.0057(13)
C12 0.083(2) 0.0400(16) 0.0513(17) 0.0111(15) 0.0097(17) 0.0008(13)
C13 0.0571(16) 0.0408(14) 0.0471(15) 0.0019(12) 0.0132(13) -0.0037(12)
C14 0.0449(14) 0.0365(13) 0.0394(13) 0.0073(11) 0.0185(12) 0.0052(11)
C15 0.0602(17) 0.0631(18) 0.0636(18) 0.0135(14) 0.0348(15) 0.0020(15)
C16 0.105(3) 0.083(2) 0.077(2) 0.039(2) 0.061(2) 0.010(2)
C17 0.148(4) 0.069(2) 0.062(2) 0.040(2) 0.061(3) 0.0054(18)
C18 0.117(3) 0.056(2) 0.0535(19) 0.002(2) 0.020(2) -0.0128(15)
C19 0.0680(19) 0.0476(16) 0.0526(16) 0.0008(14) 0.0210(15) -0.0027(13)
C20 0.0389(13) 0.0331(12) 0.0427(13) 0.0036(10) 0.0146(11) 0.0001(10)
C21 0.0394(13) 0.0387(13) 0.0481(15) 0.0017(11) 0.0169(12) 0.0003(11)
C22 0.0362(13) 0.0433(14) 0.0490(15) 0.0035(11) 0.0120(12) -0.0005(12)
C23 0.0442(15) 0.0568(17) 0.0607(17) 0.0083(13) 0.0203(13) 0.0041(14)
C24 0.0581(19) 0.078(2) 0.080(2) 0.0178(17) 0.0303(17) -0.0074(19)
C25 0.062(2) 0.061(2) 0.093(3) 0.0279(16) 0.0178(19) 0.0034(19)
C26 0.072(2) 0.0614(19) 0.067(2) 0.0227(17) 0.0158(17) 0.0139(16)
C27 0.0530(16) 0.0562(17) 0.0518(16) 0.0096(14) 0.0146(13) 0.0026(13)
C28 0.0411(14) 0.0332(13) 0.0583(16) 0.0048(11) 0.0175(13) -0.0058(12)
C29 0.0533(17) 0.0611(18) 0.070(2) -0.0025(14) 0.0271(15) -0.0242(15)
C30 0.073(2) 0.081(3) 0.108(3) -0.020(2) 0.039(2) -0.053(2)
C31 0.074(2) 0.050(2) 0.148(4) -0.0169(17) 0.044(3) -0.042(2)
C32 0.081(2) 0.0472(19) 0.133(4) -0.0005(17) 0.048(2) 0.015(2)
C33 0.0633(19) 0.0453(17) 0.083(2) -0.0061(14) 0.0202(17) 0.0055(16)

loop_
_atom_type_symbol
_atom_type_description
_atom_type_scat_dispersion_real
_atom_type_scat_dispersion_imag
_atom_type_scat_source
C C 0.0033 0.0016 'International Tables Vol C Tables 4.2.6.8 and 6.1.1.4'
H H 0.0000 0.0000 'International Tables Vol C Tables 4.2.6.8 and 6.1.1.4'
N N 0.0061 0.0033 'International Tables Vol C Tables 4.2.6.8 and 6.1.1.4'
O O 0.0106 0.0060 'International Tables Vol C Tables 4.2.6.8 and 6.1.1.4'
Cl Cl 0.1484 0.1585 'International Tables Vol C Tables 4.2.6.8 and 6.1.1.4'

loop_
_geom_angle_atom_site_label_1
_geom_angle_atom_site_label_2
_geom_angle_atom_site_label_3
_geom_angle
C7 N1 O2 109.29(19)
C21 N2 O3 108.9(2)
O1 C1 C5 125.3(2)
O1 C1 C2 125.5(2)
C5 C1 C2 108.9(2)
N1 O2 C2 108.80(17)
N2 O3 C5 109.59(17)
O2 C2 C3 107.85(19)
O2 C2 C1 105.5(2)
C3 C2 C1 103.76(19)
O2 C2 C6 104.48(18)
C3 C2 C6 121.2(2)
C1 C2 C6 113.1(2)
C2 C3 C4 104.39(19)
C2 C3 H3A 110.9
C4 C3 H3A 110.9
C2 C3 H3B 110.9
C4 C3 H3B 110.9
H3A C3 H3B 108.9
C5 C4 C3 103.50(18)
C5 C4 H4A 111.1
C3 C4 H4A 111.1
C5 C4 H4B 111.1
C3 C4 H4B 111.1
H4A C4 H4B 109.0
O3 C5 C4 107.7(2)
O3 C5 C20 103.83(17)
C4 C5 C20 122.33(19)
O3 C5 C1 105.45(19)
C4 C5 C1 102.61(19)
C20 C5 C1 113.8(2)
C14 C6 C7 112.96(18)
C14 C6 C2 115.10(19)
C7 C6 C2 99.03(18)
C14 C6 H6 109.8
C7 C6 H6 109.8
C2 C6 H6 109.8
N1 C7 C8 118.5(2)
N1 C7 C6 114.6(2)
C8 C7 C6 126.8(2)
C13 C8 C9 116.4(2)
C13 C8 C7 123.5(2)
C9 C8 C7 120.1(2)
C10 C9 C8 122.2(3)
C10 C9 Cl1 117.9(2)
C8 C9 Cl1 119.80(19)
C11 C10 C9 119.4(3)
C11 C10 H10 120.3
C9 C10 H10 120.3
C10 C11 C12 120.4(3)
C10 C11 H11 119.8
C12 C11 H11 119.8
C11 C12 C13 119.8(3)
C11 C12 H12 120.1
C13 C12 H12 120.1
C12 C13 C8 121.8(3)
C12 C13 Cl2 117.3(2)
C8 C13 Cl2 120.9(2)
C19 C14 C15 118.7(2)
C19 C14 C6 121.1(2)
C15 C14 C6 120.2(2)
C16 C15 C14 120.7(3)
C16 C15 H15 119.6
C14 C15 H15 119.6
C17 C16 C15 120.4(3)
C17 C16 H16 119.8
C15 C16 H16 119.8
C16 C17 C18 120.3(3)
C16 C17 H17 119.8
C18 C17 H17 119.8
C17 C18 C19 120.1(3)
C17 C18 H18 120.0
C19 C18 H18 120.0
C14 C19 C18 119.8(3)
C14 C19 H19 120.1
C18 C19 H19 120.1
C28 C20 C21 116.5(2)
C28 C20 C5 118.17(19)
C21 C20 C5 100.35(18)
C28 C20 H20 107.0
C21 C20 H20 107.0
C5 C20 H20 107.0
N2 C21 C22 119.7(2)
N2 C21 C20 114.6(2)
C22 C21 C20 125.7(2)
C27 C22 C23 116.1(2)
C27 C22 C21 122.6(2)
C23 C22 C21 121.3(2)
C24 C23 C22 122.3(3)
C24 C23 Cl3 118.8(2)
C22 C23 Cl3 118.9(2)
C25 C24 C23 119.0(3)
C25 C24 H24 120.5
C23 C24 H24 120.5
C26 C25 C24 120.8(3)
C26 C25 H25 119.6
C24 C25 H25 119.6
C25 C26 C27 119.6(3)
C25 C26 H26 120.2
C27 C26 H26 120.2
C26 C27 C22 122.1(3)
C26 C27 Cl4 117.8(2)
C22 C27 Cl4 120.1(2)
C33 C28 C29 118.8(3)
C33 C28 C20 122.3(2)
C29 C28 C20 118.9(2)
C30 C29 C28 121.3(3)
C30 C29 H29 119.3
C28 C29 H29 119.3
C31 C30 C29 119.6(4)
C31 C30 H30 120.2
C29 C30 H30 120.2
C30 C31 C32 120.7(3)
C30 C31 H31 119.7
C32 C31 H31 119.7
C31 C32 C33 119.5(4)
C31 C32 H32 120.2
C33 C32 H32 120.2
C28 C33 C32 120.1(3)
C28 C33 H33 120.0
C32 C33 H33 120.0

loop_
_geom_bond_atom_site_label_1
_geom_bond_atom_site_label_2
_geom_bond_site_symmetry_2
_geom_bond_distance
_geom_bond_publ_flag
Cl1 C9 . 1.731(3) ?
Cl2 C13 . 1.728(3) ?
Cl3 C23 . 1.727(3) ?
Cl4 C27 . 1.727(3) ?
N1 C7 . 1.271(3) ?
N1 O2 . 1.414(3) ?
N2 C21 . 1.269(3) ?
N2 O3 . 1.415(3) ?
O1 C1 . 1.191(3) ?
C1 C5 . 1.531(3) ?
C1 C2 . 1.538(3) ?
O2 C2 . 1.461(3) ?
O3 C5 . 1.465(3) ?
C2 C3 . 1.521(3) ?
C2 C6 . 1.538(3) ?
C3 C4 . 1.537(3) ?
C3 H3A . 0.9700 ?
C3 H3B . 0.9700 ?
C4 C5 . 1.516(3) ?
C4 H4A . 0.9700 ?
C4 H4B . 0.9700 ?
C5 C20 . 1.528(3) ?
C6 C14 . 1.513(3) ?
C6 C7 . 1.518(3) ?
C6 H6 . 0.9800 ?
C7 C8 . 1.489(3) ?
C8 C13 . 1.393(4) ?
C8 C9 . 1.396(4) ?
C9 C10 . 1.386(4) ?
C10 C11 . 1.370(4) ?
C10 H10 . 0.9300 ?
C11 C12 . 1.373(4) ?
C11 H11 . 0.9300 ?
C12 C13 . 1.387(4) ?
C12 H12 . 0.9300 ?
C14 C19 . 1.371(4) ?
C14 C15 . 1.391(4) ?
C15 C16 . 1.368(4) ?
C15 H15 . 0.9300 ?
C16 C17 . 1.355(5) ?
C16 H16 . 0.9300 ?
C17 C18 . 1.361(5) ?
C17 H17 . 0.9300 ?
C18 C19 . 1.402(4) ?
C18 H18 . 0.9300 ?
C19 H19 . 0.9300 ?
C20 C28 . 1.508(3) ?
C20 C21 . 1.509(3) ?
C20 H20 . 0.9800 ?
C21 C22 . 1.481(3) ?
C22 C27 . 1.392(4) ?
C22 C23 . 1.397(4) ?
C23 C24 . 1.383(4) ?
C24 C25 . 1.371(5) ?
C24 H24 . 0.9300 ?
C25 C26 . 1.367(5) ?
C25 H25 . 0.9300 ?
C26 C27 . 1.378(4) ?
C26 H26 . 0.9300 ?
C28 C33 . 1.368(4) ?
C28 C29 . 1.383(4) ?
C29 C30 . 1.373(4) ?
C29 H29 . 0.9300 ?
C30 C31 . 1.353(5) ?
C30 H30 . 0.9300 ?
C31 C32 . 1.377(5) ?
C31 H31 . 0.9300 ?
C32 C33 . 1.396(4) ?
C32 H32 . 0.9300 ?
C33 H33 . 0.9300 ?

loop_
_geom_torsion_atom_site_label_1
_geom_torsion_atom_site_label_2
_geom_torsion_atom_site_label_3
_geom_torsion_atom_site_label_4
_geom_torsion
C7 N1 O2 C2 10.9(3)
C21 N2 O3 C5 -8.2(3)
N1 O2 C2 C3 -148.86(18)
N1 O2 C2 C1 100.7(2)
N1 O2 C2 C6 -18.7(2)
O1 C1 C2 O2 -64.3(4)
C5 C1 C2 O2 108.9(2)
O1 C1 C2 C3 -177.6(3)
C5 C1 C2 C3 -4.4(3)
O1 C1 C2 C6 49.2(4)
C5 C1 C2 C6 -137.6(2)
O2 C2 C3 C4 -84.0(2)
C1 C2 C3 C4 27.6(3)
C6 C2 C3 C4 155.9(2)
C2 C3 C4 C5 -41.4(2)
N2 O3 C5 C4 -115.7(2)
N2 O3 C5 C20 15.4(2)
N2 O3 C5 C1 135.3(2)
C3 C4 C5 O3 -73.6(2)
C3 C4 C5 C20 166.4(2)
C3 C4 C5 C1 37.3(2)
O1 C1 C5 O3 -94.7(3)
C2 C1 C5 O3 92.1(2)
O1 C1 C5 C4 152.6(3)
C2 C1 C5 C4 -20.6(3)
O1 C1 C5 C20 18.4(4)
C2 C1 C5 C20 -154.8(2)
O2 C2 C6 C14 -102.7(2)
C3 C2 C6 C14 19.1(3)
C1 C2 C6 C14 143.1(2)
O2 C2 C6 C7 18.0(2)
C3 C2 C6 C7 139.8(2)
C1 C2 C6 C7 -96.2(2)
O2 N1 C7 C8 -178.65(19)
O2 N1 C7 C6 2.2(3)
C14 C6 C7 N1 109.1(2)
C2 C6 C7 N1 -13.2(3)
C14 C6 C7 C8 -70.0(3)
C2 C6 C7 C8 167.8(2)
N1 C7 C8 C13 -66.9(3)
C6 C7 C8 C13 112.1(3)
N1 C7 C8 C9 111.1(3)
C6 C7 C8 C9 -69.9(3)
C13 C8 C9 C10 -1.2(4)
C7 C8 C9 C10 -179.4(2)
C13 C8 C9 Cl1 176.56(18)
C7 C8 C9 Cl1 -1.6(3)
C8 C9 C10 C11 1.9(4)
Cl1 C9 C10 C11 -175.9(2)
C9 C10 C11 C12 -0.8(4)
C10 C11 C12 C13 -0.8(4)
C11 C12 C13 C8 1.5(4)
C11 C12 C13 Cl2 -177.8(2)
C9 C8 C13 C12 -0.5(4)
C7 C8 C13 C12 177.6(2)
C9 C8 C13 Cl2 178.75(19)
C7 C8 C13 Cl2 -3.2(3)
C7 C6 C14 C19 131.7(2)
C2 C6 C14 C19 -115.6(3)
C7 C6 C14 C15 -51.1(3)
C2 C6 C14 C15 61.7(3)
C19 C14 C15 C16 -0.8(4)
C6 C14 C15 C16 -178.2(3)
C14 C15 C16 C17 0.5(5)
C15 C16 C17 C18 0.3(5)
C16 C17 C18 C19 -0.7(5)
C15 C14 C19 C18 0.4(4)
C6 C14 C19 C18 177.7(2)
C17 C18 C19 C14 0.3(5)
O3 C5 C20 C28 -143.3(2)
C4 C5 C20 C28 -21.5(3)
C1 C5 C20 C28 102.6(3)
O3 C5 C20 C21 -15.5(2)
C4 C5 C20 C21 106.3(2)
C1 C5 C20 C21 -129.6(2)
O3 N2 C21 C22 179.2(2)
O3 N2 C21 C20 -3.1(3)
C28 C20 C21 N2 141.1(2)
C5 C20 C21 N2 12.2(3)
C28 C20 C21 C22 -41.4(3)
C5 C20 C21 C22 -170.2(2)
N2 C21 C22 C27 -67.1(3)
C20 C21 C22 C27 115.5(3)
N2 C21 C22 C23 112.5(3)
C20 C21 C22 C23 -64.9(3)
C27 C22 C23 C24 0.8(4)
C21 C22 C23 C24 -178.8(3)
C27 C22 C23 Cl3 179.3(2)
C21 C22 C23 Cl3 -0.3(4)
C22 C23 C24 C25 -1.2(5)
Cl3 C23 C24 C25 -179.7(3)
C23 C24 C25 C26 0.4(5)
C24 C25 C26 C27 0.6(5)
C25 C26 C27 C22 -0.9(5)
C25 C26 C27 Cl4 178.8(3)
C23 C22 C27 C26 0.2(4)
C21 C22 C27 C26 179.9(3)
C23 C22 C27 Cl4 -179.5(2)
C21 C22 C27 Cl4 0.1(4)
C21 C20 C28 C33 -46.0(3)
C5 C20 C28 C33 73.6(3)
C21 C20 C28 C29 133.5(2)
C5 C20 C28 C29 -106.8(3)
C33 C28 C29 C30 0.5(4)
C20 C28 C29 C30 -179.0(3)
C28 C29 C30 C31 1.1(5)
C29 C30 C31 C32 -2.0(6)
C30 C31 C32 C33 1.4(5)
C29 C28 C33 C32 -1.1(4)
C20 C28 C33 C32 178.4(3)
C31 C32 C33 C28 0.2(5)
